data_4323740
loop_
_publ_author_name
'Mathias O. Senge'
'Werner W. Kalisch'

_publ_section_title
;
 Synthesis and Structural Characterization of Nonplanar
 Tetraphenylporphyrins and Their Metal Complexes with Graded Degrees of
 \b-Ethyl Substitution
;
_journal_name_full 'Inorganic Chemistry'
_journal_page_first 6103
_journal_page_last 6116
_journal_paper_doi 10.1021/ic970765g
_journal_volume 36
_journal_year 1997
_chemical_compound_source synthetic
_chemical_formula_moiety 'C52 H44 N4 Ni'
_chemical_formula_structural 'C52 H44 N4 Ni'
_chemical_formula_sum 'C52 H44 N4 Ni'
_chemical_formula_weight 783.62
_chemical_name_common Ni(II)tTEtTPP
_chemical_name_systematic
; 
 (2,3,12,13-Tetraethyl-5,10,15,20-tetraphenyl- 
 porphrinato)nickel(II)
;
_space_group_IT_number 5
_symmetry_cell_setting monoclinic
_symmetry_space_group_name_Hall 'C 2y'
_symmetry_space_group_name_H-M 'C 1 2 1'
_atom_sites_solution_hydrogens geom
_atom_sites_solution_primary Patterson
_atom_sites_solution_secondary difmap
_audit_creation_method SHELXL
_cell_angle_alpha 90.00
_cell_angle_beta 92.67(3)
_cell_angle_gamma 90.00
_cell_formula_units_Z 4
_cell_length_a 18.087(8)
_cell_length_b 12.239(3)
_cell_length_c 18.037(7)
_cell_measurement_reflns_used 23
_cell_measurement_temperature 130(2)
_cell_measurement_theta_max 24
_cell_measurement_theta_min 21
_cell_volume 3988(3)
_computing_cell_refinement 'Siemens P3'
_computing_data_collection 'Siemens P3'
_computing_data_reduction 'XDISK, SHELXTL-Plus, Siemens, 1994'
_computing_molecular_graphics 'XP, SHELXTL-Plus, Siemens, 1994'
_computing_publication_material 'XCIF, SHELXTL-Plus, Siemens, 1994'
_computing_structure_refinement 'SHELXL-93 (Sheldrick, 1993)'
_computing_structure_solution 'SHELXS-86 (Sheldrick, 1990)'
_diffrn_ambient_temperature 130(2)
_diffrn_measurement_device 'Siemens P4/RA'
_diffrn_measurement_method 2theta-theta
_diffrn_radiation_monochromator none
_diffrn_radiation_source 'rotating anode'
_diffrn_radiation_type CuK\a
_diffrn_radiation_wavelength 1.54178
_diffrn_reflns_av_R_equivalents 0.0408
_diffrn_reflns_av_sigmaI/netI 0.0282
_diffrn_reflns_limit_h_max 19
_diffrn_reflns_limit_h_min -19
_diffrn_reflns_limit_k_max 13
_diffrn_reflns_limit_k_min 0
_diffrn_reflns_limit_l_max 19
_diffrn_reflns_limit_l_min 0
_diffrn_reflns_number 2813
_diffrn_reflns_theta_max 56.40
_diffrn_reflns_theta_min 2.45
_diffrn_standards_decay_% stable
_diffrn_standards_interval_count 198
_diffrn_standards_number 2
_exptl_absorpt_coefficient_mu 1.019
_exptl_absorpt_correction_T_max 0.85
_exptl_absorpt_correction_T_min 0.69
_exptl_absorpt_correction_type empirical
_exptl_crystal_colour red
_exptl_crystal_density_diffrn 1.305
_exptl_crystal_density_meas ?
_exptl_crystal_density_method n/a
_exptl_crystal_description rhombus
_exptl_crystal_F_000 1648
_exptl_crystal_size_max 0.36
_exptl_crystal_size_mid 0.24
_exptl_crystal_size_min 0.16
_refine_diff_density_max 0.752
_refine_diff_density_min -0.602
_refine_diff_density_rms 0.087
_refine_ls_abs_structure_details n/d
_refine_ls_extinction_method n/d
_refine_ls_goodness_of_fit_all 0.959
_refine_ls_goodness_of_fit_obs 0.959
_refine_ls_hydrogen_treatment constr
_refine_ls_matrix_type full
_refine_ls_number_parameters 347
_refine_ls_number_reflns 2776
_refine_ls_number_restraints 1
_refine_ls_restrained_S_all 0.976
_refine_ls_restrained_S_obs 0.959
_refine_ls_R_factor_all 0.0663
_refine_ls_R_factor_obs 0.0624
_refine_ls_shift/esd_max 0.002
_refine_ls_shift/esd_mean 0.000
_refine_ls_structure_factor_coef Fsqd
_refine_ls_weighting_details 'w=1/[\s^2^(Fo^2^)+(0.1072P)^2^+23.7007P] where P=(Fo^2^+2Fc^2^)/3'
_refine_ls_weighting_scheme calc
_refine_ls_wR_factor_all 0.1696
_refine_ls_wR_factor_obs 0.1619
_reflns_number_observed 2633
_reflns_number_total 2778
_reflns_observed_criterion >2sigma(I)
_cod_data_source_file ic970765g_11.cif
_cod_data_source_block ms275
_cod_depositor_comments
;
The following automatic conversions were performed:

'_exptl_crystal_density_meas' value 'n/d' was changed to '?' - the
value is perceived as not measured.

Automatic conversion script
Id: cif_fix_values 3008 2015-01-20 13:52:24Z robertas 

The following automatic conversions were performed:

'_refine_ls_weighting_scheme' value 'calc
w=1/[\s^2^(Fo^2^)+(0.1072P)^2^+23.7007P] where P=(Fo^2^+2Fc^2^)/3'
was changed to 'calc'. New tag '_refine_ls_weighting_details' was
created. The value of the new tag was set to
'w=1/[\s^2^(Fo^2^)+(0.1072P)^2^+23.7007P] where P=(Fo^2^+2Fc^2^)/3'.

Automatic conversion script
Id: cif_fix_values 3143 2015-03-26 13:38:13Z robertas 
;
_cod_original_cell_volume 3988.5(25)
_cod_database_code 4323740

loop_
_symmetry_equiv_pos_as_xyz
'x, y, z'
'-x, y, -z'
'x+1/2, y+1/2, z'
'-x+1/2, y+1/2, -z'

loop_
_atom_site_aniso_label
_atom_site_aniso_U_11
_atom_site_aniso_U_22
_atom_site_aniso_U_33
_atom_site_aniso_U_23
_atom_site_aniso_U_13
_atom_site_aniso_U_12
Ni1 0.0125(8) 0.0179(9) 0.0189(9) 0.000 0.0011(7) 0.000
N21 0.016(3) 0.022(3) 0.023(3) 0.000(3) -0.002(2) -0.003(3)
N22 0.014(3) 0.017(3) 0.026(3) -0.003(3) 0.004(2) 0.002(3)
C1 0.021(4) 0.018(4) 0.020(4) -0.005(3) -0.001(3) -0.003(3)
C2 0.023(4) 0.032(5) 0.017(4) -0.007(4) 0.006(3) -0.010(4)
C2A 0.025(4) 0.053(6) 0.036(5) 0.002(5) 0.010(4) -0.001(4)
C2B 0.051(6) 0.048(6) 0.061(6) 0.005(5) 0.022(5) -0.023(5)
C3 0.024(4) 0.021(4) 0.026(4) -0.007(4) 0.008(3) 0.000(4)
C3A 0.026(4) 0.039(5) 0.030(4) -0.011(4) 0.006(3) 0.004(4)
C3B 0.033(5) 0.063(7) 0.048(6) -0.026(5) 0.005(4) 0.014(5)
C4 0.015(4) 0.016(4) 0.037(5) -0.002(4) 0.002(3) -0.005(3)
C5 0.012(4) 0.015(4) 0.027(4) 0.000(3) 0.001(3) -0.002(3)
C6 0.016(4) 0.019(4) 0.023(4) 0.000(3) 0.002(3) -0.002(3)
C7 0.019(4) 0.022(4) 0.025(4) 0.004(3) -0.002(3) 0.001(3)
C8 0.029(4) 0.030(5) 0.017(4) 0.001(4) -0.006(3) 0.000(4)
C9 0.019(4) 0.024(5) 0.024(4) -0.006(4) -0.002(3) 0.001(3)
C20 0.026(4) 0.015(4) 0.018(4) 0.002(3) -0.002(3) -0.001(3)
Ni2 0.0194(9) 0.0170(9) 0.0152(9) 0.000 0.0008(7) 0.000
N25 0.022(3) 0.014(3) 0.022(3) 0.000(3) -0.001(3) -0.001(3)
N26 0.024(3) 0.017(3) 0.016(3) -0.001(3) 0.001(2) 0.000(3)
C21 0.027(4) 0.016(4) 0.013(3) -0.002(3) -0.001(3) 0.002(3)
C22 0.019(4) 0.019(4) 0.021(4) -0.001(3) -0.006(3) 0.000(3)
C22A 0.019(4) 0.027(4) 0.025(4) 0.010(4) -0.004(3) -0.002(3)
C22B 0.032(4) 0.026(4) 0.030(4) 0.012(4) 0.005(3) 0.004(4)
C23 0.026(4) 0.020(4) 0.018(4) -0.003(3) -0.005(3) 0.001(3)
C23A 0.027(4) 0.020(4) 0.024(4) 0.004(3) -0.003(3) 0.008(3)
C23B 0.051(6) 0.030(5) 0.044(5) 0.001(4) 0.008(4) 0.019(4)
C24 0.023(4) 0.013(4) 0.023(4) -0.006(3) 0.001(3) 0.003(3)
C25 0.018(4) 0.015(4) 0.022(4) -0.001(3) 0.003(3) 0.001(3)
C26 0.017(4) 0.016(4) 0.018(4) -0.001(3) 0.003(3) -0.001(3)
C27 0.031(4) 0.021(4) 0.018(4) 0.003(3) 0.006(3) -0.004(4)
C28 0.023(4) 0.028(5) 0.020(4) 0.000(4) 0.003(3) 0.007(4)
C29 0.028(4) 0.016(4) 0.017(4) 0.004(3) -0.001(3) 0.006(3)
C40 0.030(4) 0.014(4) 0.011(3) 0.001(3) 0.004(3) 0.003(3)

loop_
_atom_site_label
_atom_site_type_symbol
_atom_site_fract_x
_atom_site_fract_y
_atom_site_fract_z
_atom_site_U_iso_or_equiv
_atom_site_thermal_displace_type
_atom_site_occupancy
_atom_site_calc_flag
_atom_site_refinement_flags
_atom_site_disorder_group
Ni1 Ni 0.0000 -0.00113(13) 0.0000 0.0164(4) Uani 1 d S .
N21 N 0.0779(3) -0.0005(6) -0.0683(3) 0.0205(14) Uani 1 d . .
N22 N 0.0701(3) 0.0018(6) 0.0796(3) 0.0189(14) Uani 1 d . .
C1 C 0.0755(4) 0.0416(6) -0.1393(4) 0.020(2) Uani 1 d . .
C2 C 0.1484(4) 0.0405(7) -0.1703(4) 0.024(2) Uani 1 d . .
C2A C 0.1756(5) 0.0956(8) -0.2386(5) 0.038(2) Uani 1 d . .
H2AA H 0.1362(5) 0.0936(8) -0.2786(5) 0.045 Uiso 1 calc R .
H2AB H 0.2191(5) 0.0557(8) -0.2561(5) 0.045 Uiso 1 calc R .
C2B C 0.1970(6) 0.2148(9) -0.2217(6) 0.053(3) Uani 1 d . .
H2BA H 0.2145(6) 0.2493(9) -0.2667(6) 0.079 Uiso 1 calc R .
H2BB H 0.2365(6) 0.2166(9) -0.1827(6) 0.079 Uiso 1 calc R .
H2BC H 0.1537(6) 0.2544(9) -0.2050(6) 0.079 Uiso 1 calc R .
C3 C 0.1937(4) -0.0128(7) -0.1185(4) 0.023(2) Uani 1 d . .
C3A C 0.2733(4) -0.0377(7) -0.1325(5) 0.031(2) Uani 1 d . .
H3AA H 0.3012(4) -0.0476(7) -0.0844(5) 0.038 Uiso 1 calc R .
H3AB H 0.2953(4) 0.0249(7) -0.1583(5) 0.038 Uiso 1 calc R .
C3B C 0.2810(5) -0.1401(9) -0.1792(5) 0.048(3) Uani 1 d . .
H3BA H 0.3335(5) -0.1537(9) -0.1869(5) 0.072 Uiso 1 calc R .
H3BB H 0.2544(5) -0.1300(9) -0.2273(5) 0.072 Uiso 1 calc R .
H3BC H 0.2600(5) -0.2025(9) -0.1534(5) 0.072 Uiso 1 calc R .
C4 C 0.1517(4) -0.0345(6) -0.0541(4) 0.023(2) Uani 1 d . .
C5 C 0.1795(4) -0.0634(6) 0.0160(4) 0.018(2) Uani 1 d . .
C5A C 0.2556(2) -0.1115(4) 0.0260(3) 0.021(2) Uiso 1 d G .
C5B C 0.2682(2) -0.2175(4) 0.0019(3) 0.032(2) Uiso 1 d G .
C5C C 0.3389(3) -0.2618(3) 0.0085(3) 0.041(2) Uiso 1 d G .
C5D C 0.3971(2) -0.2002(5) 0.0394(3) 0.044(2) Uiso 1 d G .
C5E C 0.3846(2) -0.0943(4) 0.0636(3) 0.038(2) Uiso 1 d G .
C5F C 0.3139(3) -0.0499(3) 0.0569(3) 0.030(2) Uiso 1 d G .
C6 C 0.1416(4) -0.0389(6) 0.0794(4) 0.019(2) Uani 1 d . .
C7 C 0.1748(4) -0.0322(6) 0.1539(4) 0.022(2) Uani 1 d . .
H7A H 0.2226(4) -0.0575(6) 0.1696(4) 0.027 Uiso 1 calc R .
C8 C 0.1256(4) 0.0163(7) 0.1966(4) 0.026(2) Uani 1 d . .
H8A H 0.1332(4) 0.0355(7) 0.2475(4) 0.031 Uiso 1 calc R .
C9 C 0.0593(4) 0.0340(7) 0.1514(4) 0.023(2) Uani 1 d . .
C20 C 0.0084(4) 0.0651(6) -0.1801(4) 0.020(2) Uani 1 d . .
C20A C 0.0057(3) 0.1071(4) -0.2563(2) 0.027(2) Uiso 1 d G .
C20B C 0.0004(4) 0.2192(4) -0.2681(3) 0.049(2) Uiso 1 d G .
C20C C 0.0009(5) 0.2608(5) -0.3397(4) 0.089(4) Uiso 1 d G .
C20D C 0.0067(5) 0.1904(7) -0.3997(3) 0.111(5) Uiso 1 d G .
C20E C 0.0120(4) 0.0784(6) -0.3879(3) 0.070(3) Uiso 1 d G .
C20F C 0.0115(4) 0.0368(4) -0.3163(3) 0.033(2) Uiso 1 d G .
Ni2 Ni 0.0000 0.77763(13) 0.5000 0.0172(4) Uani 1 d S .
N25 N 0.0744(3) 0.7707(6) 0.5776(3) 0.0193(14) Uani 1 d . .
N26 N 0.0739(3) 0.7838(6) 0.4297(3) 0.0189(14) Uani 1 d . .
C21 C 0.0655(4) 0.7239(6) 0.6480(4) 0.019(2) Uani 1 d . .
C22 C 0.1391(4) 0.6981(6) 0.6815(4) 0.020(2) Uani 1 d . .
C22A C 0.1545(4) 0.6245(7) 0.7472(4) 0.024(2) Uani 1 d . .
H22A H 0.1230(4) 0.6467(7) 0.7880(4) 0.029 Uiso 1 calc R .
H22B H 0.2069(4) 0.6331(7) 0.7649(4) 0.029 Uiso 1 calc R .
C22B C 0.1397(4) 0.5047(7) 0.7281(4) 0.029(2) Uani 1 d . .
H22C H 0.1502(4) 0.4594(7) 0.7721(4) 0.043 Uiso 1 calc R .
H22D H 0.1716(4) 0.4820(7) 0.6884(4) 0.043 Uiso 1 calc R .
H22E H 0.0877(4) 0.4957(7) 0.7114(4) 0.043 Uiso 1 calc R .
C23 C 0.1896(4) 0.7428(6) 0.6370(4) 0.022(2) Uani 1 d . .
C23A C 0.2724(4) 0.7241(6) 0.6449(4) 0.024(2) Uani 1 d . .
H23A H 0.2983(4) 0.7924(6) 0.6322(4) 0.028 Uiso 1 calc R .
H23B H 0.2862(4) 0.7064(6) 0.6973(4) 0.028 Uiso 1 calc R .
C23B C 0.2981(5) 0.6328(8) 0.5959(5) 0.041(2) Uani 1 d . .
H23C H 0.3518(5) 0.6238(8) 0.6033(5) 0.062 Uiso 1 calc R .
H23D H 0.2859(5) 0.6508(8) 0.5438(5) 0.062 Uiso 1 calc R .
H23E H 0.2733(5) 0.5647(8) 0.6088(5) 0.062 Uiso 1 calc R .
C24 C 0.1497(4) 0.7870(6) 0.5721(4) 0.020(2) Uani 1 d . .
C25 C 0.1807(4) 0.8336(6) 0.5103(4) 0.018(2) Uani 1 d . .
C25A C 0.2548(2) 0.8911(4) 0.5195(3) 0.023(2) Uiso 1 d G .
C25B C 0.2594(2) 0.9784(4) 0.5688(3) 0.026(2) Uiso 1 d G .
C25C C 0.3250(3) 1.0370(4) 0.5782(3) 0.032(2) Uiso 1 d G .
C25D C 0.3860(2) 1.0083(4) 0.5384(3) 0.031(2) Uiso 1 d G .
C25E C 0.3814(2) 0.9211(4) 0.4890(3) 0.032(2) Uiso 1 d G .
C25F C 0.3158(2) 0.8624(4) 0.4796(2) 0.023(2) Uiso 1 d G .
C26 C 0.1436(4) 0.8275(6) 0.4410(4) 0.017(2) Uani 1 d . .
C27 C 0.1777(4) 0.8414(7) 0.3704(4) 0.023(2) Uani 1 d . .
H27A H 0.2240(4) 0.8749(7) 0.3624(4) 0.028 Uiso 1 calc R .
C28 C 0.1308(4) 0.7976(7) 0.3186(4) 0.023(2) Uani 1 d . .
H28A H 0.1393(4) 0.7907(7) 0.2673(4) 0.028 Uiso 1 calc R .
C29 C 0.0653(4) 0.7629(6) 0.3547(4) 0.021(2) Uani 1 d . .
C40 C -0.0023(4) 0.7216(6) 0.6803(4) 0.018(2) Uani 1 d . .
C40A C -0.0107(3) 0.6856(4) 0.7598(2) 0.024(2) Uiso 1 d G .
C40B C -0.0394(3) 0.5824(4) 0.7731(2) 0.024(2) Uiso 1 d G .
C40C C -0.0525(3) 0.5501(3) 0.8451(3) 0.031(2) Uiso 1 d G .
C40D C -0.0370(3) 0.6210(4) 0.9040(2) 0.033(2) Uiso 1 d G .
C40E C -0.0083(3) 0.7242(4) 0.8908(2) 0.043(2) Uiso 1 d G .
C40F C 0.0048(3) 0.7565(3) 0.8187(3) 0.035(2) Uiso 1 d G .

loop_
_atom_type_symbol
_atom_type_description
_atom_type_scat_dispersion_real
_atom_type_scat_dispersion_imag
_atom_type_scat_source
C C 0.0181 0.0091 'International Tables Vol C Tables 4.2.6.8 and 6.1.1.4'
H H 0.0000 0.0000 'International Tables Vol C Tables 4.2.6.8 and 6.1.1.4'
N N 0.0311 0.0180 'International Tables Vol C Tables 4.2.6.8 and 6.1.1.4'
Ni Ni -3.0029 0.5091 'International Tables Vol C Tables 4.2.6.8 and 6.1.1.4'

loop_
_geom_angle_atom_site_label_1
_geom_angle_atom_site_label_2
_geom_angle_atom_site_label_3
_geom_angle
_geom_angle_site_symmetry_1
_geom_angle_site_symmetry_3
_geom_angle_publ_flag
N22 Ni1 N22 177.8(4) 2 . ?
N22 Ni1 N21 90.1(2) 2 2 ?
N22 Ni1 N21 89.9(2) . 2 ?
N22 Ni1 N21 89.9(2) 2 . ?
N22 Ni1 N21 90.1(2) . . ?
N21 Ni1 N21 179.6(5) 2 . ?
C1 N21 C4 105.6(6) . . ?
C1 N21 Ni1 127.3(5) . . ?
C4 N21 Ni1 126.9(5) . . ?
C9 N22 C6 106.2(6) . . ?
C9 N22 Ni1 127.4(5) . . ?
C6 N22 Ni1 126.2(5) . . ?
N21 C1 C20 123.2(6) . . ?
N21 C1 C2 111.3(6) . . ?
C20 C1 C2 124.8(7) . . ?
C3 C2 C1 105.3(6) . . ?
C3 C2 C2A 124.1(7) . . ?
C1 C2 C2A 130.2(7) . . ?
C2 C2A C2B 110.6(8) . . ?
C2 C3 C4 108.4(6) . . ?
C2 C3 C3A 121.7(7) . . ?
C4 C3 C3A 129.9(7) . . ?
C3 C3A C3B 111.9(7) . . ?
C5 C4 N21 122.8(7) . . ?
C5 C4 C3 126.9(7) . . ?
N21 C4 C3 109.2(6) . . ?
C4 C5 C6 121.6(7) . . ?
C4 C5 C5A 120.2(6) . . ?
C6 C5 C5A 117.9(6) . . ?
C5B C5A C5F 120.0 . . ?
C5B C5A C5 119.4(4) . . ?
C5F C5A C5 120.6(4) . . ?
C5A C5B C5C 120.0 . . ?
C5D C5C C5B 120.0 . . ?
C5C C5D C5E 120.0 . . ?
C5F C5E C5D 120.0 . . ?
C5E C5F C5A 120.0 . . ?
C5 C6 N22 125.0(7) . . ?
C5 C6 C7 125.1(7) . . ?
N22 C6 C7 108.9(6) . . ?
C8 C7 C6 107.5(6) . . ?
C7 C8 C9 107.4(7) . . ?
N22 C9 C20 126.0(7) . 2 ?
N22 C9 C8 110.0(6) . . ?
C20 C9 C8 123.4(7) 2 . ?
C1 C20 C9 119.5(7) . 2 ?
C1 C20 C20A 123.3(6) . . ?
C9 C20 C20A 116.6(6) 2 . ?
C20B C20A C20F 120.0 . . ?
C20B C20A C20 119.2(5) . . ?
C20F C20A C20 120.8(5) . . ?
C20C C20B C20A 120.0 . . ?
C20B C20C C20D 120.0 . . ?
C20E C20D C20C 120.0 . . ?
C20F C20E C20D 120.0 . . ?
C20E C20F C20A 120.0 . . ?
N26 Ni2 N26 175.4(4) 2_556 . ?
N26 Ni2 N25 89.8(2) 2_556 2_556 ?
N26 Ni2 N25 90.4(2) . 2_556 ?
N26 Ni2 N25 90.4(2) 2_556 . ?
N26 Ni2 N25 89.8(2) . . ?
N25 Ni2 N25 174.8(4) 2_556 . ?
C24 N25 C21 106.2(6) . . ?
C24 N25 Ni2 127.3(5) . . ?
C21 N25 Ni2 125.1(5) . . ?
C29 N26 C26 106.2(6) . . ?
C29 N26 Ni2 126.9(5) . . ?
C26 N26 Ni2 126.0(5) . . ?
C40 C21 N25 122.0(7) . . ?
C40 C21 C22 128.7(7) . . ?
N25 C21 C22 108.6(6) . . ?
C23 C22 C21 106.9(6) . . ?
C23 C22 C22A 127.0(7) . . ?
C21 C22 C22A 125.7(6) . . ?
C22 C22A C22B 111.9(6) . . ?
C22 C23 C24 107.7(6) . . ?
C22 C23 C23A 124.9(7) . . ?
C24 C23 C23A 125.8(6) . . ?
C23B C23A C23 112.7(7) . . ?
N25 C24 C25 123.4(6) . . ?
N25 C24 C23 110.0(6) . . ?
C25 C24 C23 126.5(7) . . ?
C26 C25 C24 120.1(7) . . ?
C26 C25 C25A 120.6(6) . . ?
C24 C25 C25A 119.2(6) . . ?
C25B C25A C25F 120.0 . . ?
C25B C25A C25 116.9(4) . . ?
C25F C25A C25 123.1(4) . . ?
C25A C25B C25C 120.0 . . ?
C25D C25C C25B 120.0 . . ?
C25C C25D C25E 120.0 . . ?
C25D C25E C25F 120.0 . . ?
C25E C25F C25A 120.0 . . ?
N26 C26 C25 123.6(6) . . ?
N26 C26 C27 109.8(6) . . ?
C25 C26 C27 125.2(7) . . ?
C28 C27 C26 106.5(7) . . ?
C27 C28 C29 108.0(6) . . ?
C40 C29 N26 125.0(7) 2_556 . ?
C40 C29 C28 125.7(7) 2_556 . ?
N26 C29 C28 109.3(6) . . ?
C29 C40 C21 122.1(7) 2_556 . ?
C29 C40 C40A 115.1(6) 2_556 . ?
C21 C40 C40A 122.4(6) . . ?
C40B C40A C40F 120.0 . . ?
C40B C40A C40 118.8(4) . . ?
C40F C40A C40 121.1(4) . . ?
C40A C40B C40C 120.0 . . ?
C40D C40C C40B 120.0 . . ?
C40C C40D C40E 120.0 . . ?
C40F C40E C40D 120.0 . . ?
C40E C40F C40A 120.0 . . ?

loop_
_geom_bond_atom_site_label_1
_geom_bond_atom_site_label_2
_geom_bond_distance
_geom_bond_site_symmetry_2
_geom_bond_publ_flag
Ni1 N22 1.871(6) 2 ?
Ni1 N22 1.871(6) . ?
Ni1 N21 1.914(6) 2 ?
Ni1 N21 1.914(6) . ?
N21 C1 1.378(10) . ?
N21 C4 1.411(10) . ?
N22 C9 1.375(10) . ?
N22 C6 1.386(9) . ?
C1 C20 1.418(10) . ?
C1 C2 1.458(10) . ?
C2 C3 1.378(11) . ?
C2 C2A 1.507(11) . ?
C2A C2B 1.536(15) . ?
C3 C4 1.442(11) . ?
C3 C3A 1.505(11) . ?
C3A C3B 1.519(13) . ?
C4 C5 1.384(11) . ?
C5 C6 1.394(11) . ?
C5 C5A 1.501(8) . ?
C5A C5B 1.39 . ?
C5A C5F 1.39 . ?
C5B C5C 1.39 . ?
C5C C5D 1.39 . ?
C5D C5E 1.39 . ?
C5E C5F 1.39 . ?
C6 C7 1.447(10) . ?
C7 C8 1.344(11) . ?
C8 C9 1.434(11) . ?
C9 C20 1.405(11) 2 ?
C20 C9 1.405(11) 2 ?
C20 C20A 1.467(8) . ?
C20A C20B 1.39 . ?
C20A C20F 1.39 . ?
C20B C20C 1.39 . ?
C20C C20D 1.39 . ?
C20D C20E 1.39 . ?
C20E C20F 1.39 . ?
Ni2 N26 1.887(6) 2_556 ?
Ni2 N26 1.887(6) . ?
Ni2 N25 1.899(6) 2_556 ?
Ni2 N25 1.899(6) . ?
N25 C24 1.384(9) . ?
N25 C21 1.408(9) . ?
N26 C29 1.378(9) . ?
N26 C26 1.376(9) . ?
C21 C40 1.383(10) . ?
C21 C22 1.471(10) . ?
C22 C23 1.359(11) . ?
C22 C22A 1.504(11) . ?
C22A C22B 1.528(12) . ?
C23 C24 1.452(10) . ?
C23 C23A 1.515(10) . ?
C23A C23B 1.511(12) . ?
C24 C25 1.393(11) . ?
C25 C26 1.392(10) . ?
C25 C25A 1.517(8) . ?
C25A C25B 1.39 . ?
C25A C25F 1.39 . ?
C25B C25C 1.39 . ?
C25C C25D 1.39 . ?
C25D C25E 1.39 . ?
C25E C25F 1.39 . ?
C26 C27 1.450(10) . ?
C27 C28 1.344(11) . ?
C28 C29 1.441(11) . ?
C29 C40 1.373(11) 2_556 ?
C40 C29 1.373(11) 2_556 ?
C40 C40A 1.514(8) . ?
C40A C40B 1.39 . ?
C40A C40F 1.39 . ?
C40B C40C 1.39 . ?
C40C C40D 1.39 . ?
C40D C40E 1.39 . ?
C40E C40F 1.39 . ?
